data_1502908
loop_
_publ_author_name
'Oura, Ichiro'
'Shimizu, Kenta'
'Ogata, Kenichi'
'Fukuzawa, Shin-Ichi'

_publ_section_title
;
 Highly endo-selective and enantioselective 1,3-dipolar cycloaddition of
 azomethine ylide with alpha-enones catalyzed by a
 silver(I)/ThioClickFerrophos complex.
;
_journal_issue 8
_journal_name_full 'Organic letters'
_journal_page_first 1752
_journal_page_last 1755
_journal_paper_doi 10.1021/ol100336q
_journal_volume 12
_journal_year 2010
_chemical_formula_moiety 'C36 H37 Ag Fe N3 O3 P S '
_chemical_formula_sum 'C36 H37 Ag Fe N3 O3 P S'
_chemical_formula_weight 786.46
_space_group_IT_number 78
_symmetry_cell_setting tetragonal
_symmetry_Int_Tables_number 78
_symmetry_space_group_name_Hall 'P 4cw'
_symmetry_space_group_name_H-M 'P 43'
_cell_angle_alpha 90.0000
_cell_angle_beta 90.0000
_cell_angle_gamma 90.0000
_cell_formula_units_Z 4
_cell_length_a 12.266(3)
_cell_length_b 12.266(3)
_cell_length_c 23.225(5)
_cell_measurement_reflns_used 10045
_cell_measurement_temperature 123.1
_cell_measurement_theta_max 27.5
_cell_measurement_theta_min 3.1
_cell_volume 3494.3(14)
_computing_cell_refinement CrystalClear
_computing_data_collection CrystalClear
_computing_data_reduction CrystalStructure
_computing_publication_material 'CrystalStructure 3.8'
_computing_structure_refinement SHELXL
_computing_structure_solution SIR97
_diffrn_detector_area_resol_mean 7.31
_diffrn_measured_fraction_theta_full 0.997
_diffrn_measured_fraction_theta_max 0.997
_diffrn_measurement_device_type 'Rigaku Mercury'
_diffrn_measurement_method \w
_diffrn_radiation_type 'Mo K\a'
_diffrn_radiation_wavelength 0.71070
_diffrn_reflns_av_R_equivalents 0.072
_diffrn_reflns_limit_h_max 15
_diffrn_reflns_limit_h_min -14
_diffrn_reflns_limit_k_max 15
_diffrn_reflns_limit_k_min -14
_diffrn_reflns_limit_l_max 19
_diffrn_reflns_limit_l_min -30
_diffrn_reflns_number 27081
_diffrn_reflns_theta_full 27.48
_diffrn_reflns_theta_max 27.48
_exptl_absorpt_coefficient_mu 1.118
_exptl_absorpt_correction_T_max 0.894
_exptl_absorpt_correction_T_min 0.725
_exptl_absorpt_correction_type multi-scan
_exptl_absorpt_process_details 'Jacobson, R. (1998) Private communication'
_exptl_crystal_colour yellow
_exptl_crystal_density_diffrn 1.495
_exptl_crystal_density_method 'not measured'
_exptl_crystal_description prism
_exptl_crystal_F_000 1608.00
_exptl_crystal_size_max 0.40
_exptl_crystal_size_mid 0.10
_exptl_crystal_size_min 0.10
_refine_diff_density_max 1.19
_refine_diff_density_min -0.50
_refine_ls_abs_structure_details 'Flack, H. D. (1983), Acta Cryst. A39, 876-881.  2524 Friedel Pairs'
_refine_ls_abs_structure_Flack -0.02(2)
_refine_ls_extinction_method none
_refine_ls_goodness_of_fit_ref 1.086
_refine_ls_hydrogen_treatment refall
_refine_ls_number_parameters 416
_refine_ls_number_reflns 6618
_refine_ls_R_factor_gt 0.0547
_refine_ls_shift/su_max 0.0010
_refine_ls_structure_factor_coef Fsqd
_refine_ls_weighting_details 'w = 1/[\s^2^(Fo^2^)+(0.0542P)^2^+4.0610P] where P=(Fo^2^+2Fc^2^)/3'
_refine_ls_weighting_scheme calc
_refine_ls_wR_factor_ref 0.1261
_reflns_number_gt 5886
_reflns_number_total 6618
_reflns_threshold_expression F^2^>2.0\s(F^2^)
_cod_data_source_file ol100336q_si_001.cif
_cod_data_source_block '__20090915_Ohura_AgS2'
_cod_original_cell_volume 3494.1(13)
_cod_original_formula_sum 'C36 H37 Ag Fe N3 O3 P S '
_cod_database_code 1502908

loop_
_symmetry_equiv_pos_site_id
_symmetry_equiv_pos_as_xyz
1 +X,+Y,+Z
2 -Y,+X,3/4+Z
3 -X,-Y,1/2+Z
4 +Y,-X,1/4+Z

loop_
_atom_site_label
_atom_site_type_symbol
_atom_site_fract_x
_atom_site_fract_y
_atom_site_fract_z
_atom_site_U_iso_or_equiv
_atom_site_adp_type
_atom_site_occupancy
_atom_site_symmetry_multiplicity
_atom_site_calc_flag
_atom_site_refinement_flags
Ag(1) Ag 0.54095(4) 0.83565(4) 0.675829(17) 0.02647(13) Uani 1.00 1 d .
Fe(1) Fe 0.56340(8) 0.99165(7) 0.50669(3) 0.0216(2) Uani 1.00 1 d .
S(1) S 0.35699(14) 0.67952(13) 0.66560(6) 0.0255(3) Uani 1.00 1 d .
P(1) P 0.61899(14) 0.76931(13) 0.58885(6) 0.0205(3) Uani 1.00 1 d .
O(1) O 0.5004(4) 0.9943(3) 0.7161(2) 0.0331(11) Uani 1.00 1 d .
O(2) O 0.3307(4) 0.9886(4) 0.6834(2) 0.0389(12) Uani 1.00 1 d .
O(3) O 0.1180(5) 1.0288(6) 0.6936(3) 0.077(2) Uani 1.00 1 d .
N(1) N 0.3167(4) 0.7498(4) 0.5540(2) 0.0197(10) Uani 1.00 1 d .
N(2) N 0.2746(4) 0.7146(4) 0.5045(2) 0.0250(11) Uani 1.00 1 d .
N(3) N 0.2469(4) 0.6115(4) 0.5106(2) 0.0207(10) Uani 1.00 1 d .
C(1) C 0.5666(5) 0.8287(4) 0.5233(2) 0.0215(12) Uani 1.00 1 d .
C(2) C 0.4556(5) 0.8683(4) 0.5152(2) 0.0201(12) Uani 1.00 1 d .
C(3) C 0.4496(5) 0.9116(4) 0.4578(2) 0.0233(13) Uani 1.00 1 d .
C(4) C 0.5530(5) 0.9030(4) 0.4323(2) 0.0249(13) Uani 1.00 1 d .
C(5) C 0.6238(5) 0.8510(5) 0.4719(2) 0.0232(12) Uani 1.00 1 d .
C(6) C 0.5616(9) 1.0921(5) 0.5775(2) 0.054(2) Uani 1.00 1 d .
C(7) C 0.5051(6) 1.1415(5) 0.5308(3) 0.0359(16) Uani 1.00 1 d .
C(8) C 0.5801(6) 1.1512(5) 0.4851(2) 0.0313(15) Uani 1.00 1 d .
C(9) C 0.6793(6) 1.1120(6) 0.5029(3) 0.0390(17) Uani 1.00 1 d .
C(10) C 0.6702(7) 1.0747(6) 0.5599(3) 0.050(2) Uani 1.00 1 d .
C(11) C 0.3627(4) 0.8597(4) 0.5576(2) 0.0193(11) Uani 1.00 1 d .
C(12) C 0.2716(5) 0.9408(5) 0.5467(2) 0.0268(14) Uani 1.00 1 d .
C(13) C 0.2723(5) 0.5790(4) 0.5654(2) 0.0194(11) Uani 1.00 1 d .
C(14) C 0.3169(5) 0.6674(4) 0.5938(2) 0.0194(11) Uani 1.00 1 d .
C(15) C 0.2583(5) 0.4644(4) 0.5842(2) 0.0216(12) Uani 1.00 1 d .
C(16) C 0.1587(6) 0.4112(5) 0.5743(2) 0.0294(15) Uani 1.00 1 d .
C(17) C 0.1509(7) 0.3001(5) 0.5904(2) 0.0378(18) Uani 1.00 1 d .
C(18) C 0.2342(7) 0.2480(5) 0.6158(3) 0.0415(19) Uani 1.00 1 d .
C(19) C 0.3328(6) 0.3029(5) 0.6267(2) 0.0355(17) Uani 1.00 1 d .
C(20) C 0.3430(5) 0.4086(5) 0.6109(2) 0.0276(14) Uani 1.00 1 d .
C(21) C 0.2349(6) 0.7393(6) 0.6949(2) 0.0375(17) Uani 1.00 1 d .
C(22) C 0.6021(5) 0.6221(5) 0.5785(2) 0.0236(13) Uani 1.00 1 d .
C(23) C 0.5616(5) 0.5751(5) 0.5276(2) 0.0234(13) Uani 1.00 1 d .
C(24) C 0.5647(5) 0.4643(5) 0.5197(2) 0.0292(14) Uani 1.00 1 d .
C(25) C 0.6057(5) 0.3967(5) 0.5624(2) 0.0247(13) Uani 1.00 1 d .
C(26) C 0.6461(5) 0.4430(4) 0.6130(2) 0.0256(13) Uani 1.00 1 d .
C(27) C 0.6416(5) 0.5547(5) 0.6215(2) 0.0241(13) Uani 1.00 1 d .
C(28) C 0.7667(5) 0.7788(5) 0.5834(2) 0.0271(13) Uani 1.00 1 d .
C(29) C 0.8269(6) 0.7144(6) 0.5448(3) 0.0365(16) Uani 1.00 1 d .
C(30) C 0.9396(6) 0.7185(7) 0.5450(3) 0.045(2) Uani 1.00 1 d .
C(31) C 0.9932(6) 0.7829(8) 0.5825(3) 0.052(2) Uani 1.00 1 d .
C(32) C 0.9384(6) 0.8468(6) 0.6220(3) 0.0444(19) Uani 1.00 1 d .
C(33) C 0.8242(5) 0.8435(5) 0.6229(2) 0.0324(15) Uani 1.00 1 d .
C(34) C 0.4040(5) 1.0300(5) 0.7143(2) 0.0271(14) Uani 1.00 1 d .
C(35) C 0.3779(7) 1.1252(6) 0.7526(3) 0.0409(18) Uani 1.00 1 d .
C(36) C 0.0762(10) 1.0087(9) 0.7475(5) 0.080(3) Uani 1.00 1 d .
H(1) H 0.3863 0.9412 0.4401 0.028 Uiso 1.00 1 c R
H(2) H 0.5722 0.9277 0.3948 0.030 Uiso 1.00 1 c R
H(3) H 0.6982 0.8339 0.4649 0.028 Uiso 1.00 1 c R
H(4) H 0.5316 1.0741 0.6139 0.065 Uiso 1.00 1 c R
H(5) H 0.4309 1.1637 0.5305 0.043 Uiso 1.00 1 c R
H(6) H 0.5645 1.1801 0.4481 0.038 Uiso 1.00 1 c R
H(7) H 0.7438 1.1103 0.4803 0.047 Uiso 1.00 1 c R
H(8) H 0.7269 1.0435 0.5824 0.060 Uiso 1.00 1 c R
H(9) H 0.3918 0.8715 0.5974 0.023 Uiso 1.00 1 c R
H(10) H 0.2669 0.9561 0.5054 0.032 Uiso 1.00 1 c R
H(11) H 0.2869 1.0086 0.5676 0.032 Uiso 1.00 1 c R
H(12) H 0.2024 0.9102 0.5601 0.032 Uiso 1.00 1 c R
H(13) H 0.0988 0.4484 0.5573 0.035 Uiso 1.00 1 c R
H(14) H 0.0851 0.2616 0.5831 0.045 Uiso 1.00 1 c R
H(15) H 0.2266 0.1736 0.6264 0.050 Uiso 1.00 1 c R
H(16) H 0.3915 0.2661 0.6449 0.043 Uiso 1.00 1 c R
H(17) H 0.4096 0.4456 0.6183 0.033 Uiso 1.00 1 c R
H(18) H 0.2400 0.8190 0.6928 0.045 Uiso 1.00 1 c R
H(19) H 0.2266 0.7170 0.7352 0.045 Uiso 1.00 1 c R
H(20) H 0.1716 0.7145 0.6727 0.045 Uiso 1.00 1 c R
H(21) H 0.5317 0.6205 0.4984 0.028 Uiso 1.00 1 c R
H(22) H 0.5387 0.4337 0.4847 0.035 Uiso 1.00 1 c R
H(23) H 0.6061 0.3199 0.5573 0.030 Uiso 1.00 1 c R
H(24) H 0.6770 0.3975 0.6418 0.031 Uiso 1.00 1 c R
H(25) H 0.6657 0.5851 0.6569 0.029 Uiso 1.00 1 c R
H(26) H 0.7901 0.6680 0.5184 0.044 Uiso 1.00 1 c R
H(27) H 0.9796 0.6754 0.5184 0.054 Uiso 1.00 1 c R
H(28) H 1.0707 0.7844 0.5818 0.062 Uiso 1.00 1 c R
H(29) H 0.9772 0.8921 0.6481 0.053 Uiso 1.00 1 c R
H(30) H 0.7853 0.8854 0.6505 0.039 Uiso 1.00 1 c R
H(31) H 0.3534 1.0985 0.7902 0.049 Uiso 1.00 1 c R
H(32) H 0.3201 1.1691 0.7350 0.049 Uiso 1.00 1 c R
H(33) H 0.4433 1.1702 0.7576 0.049 Uiso 1.00 1 c R
H(34) H 0.0016 1.0370 0.7498 0.096 Uiso 1.00 1 c R
H(35) H 0.1216 1.0447 0.7765 0.096 Uiso 1.00 1 c R
H(36) H 0.0756 0.9299 0.7546 0.096 Uiso 1.00 1 c R

loop_
_atom_site_aniso_label
_atom_site_aniso_U_11
_atom_site_aniso_U_22
_atom_site_aniso_U_33
_atom_site_aniso_U_12
_atom_site_aniso_U_13
_atom_site_aniso_U_23
Ag(1) 0.0342(2) 0.0310(2) 0.01428(19) 0.0095(2) -0.00269(19) -0.00222(19)
Fe(1) 0.0314(5) 0.0188(4) 0.0146(4) -0.0014(3) -0.0006(3) -0.0004(3)
S(1) 0.0345(8) 0.0285(8) 0.0136(6) -0.0042(6) -0.0053(5) 0.0012(5)
P(1) 0.0266(8) 0.0192(7) 0.0156(7) 0.0031(6) -0.0017(6) -0.0003(5)
O(1) 0.041(2) 0.029(2) 0.029(2) 0.006(2) -0.000(2) -0.0033(19)
O(2) 0.042(2) 0.040(2) 0.034(2) 0.001(2) -0.009(2) -0.012(2)
O(3) 0.059(4) 0.077(5) 0.094(5) -0.016(3) 0.011(3) -0.013(4)
N(1) 0.021(2) 0.024(2) 0.014(2) -0.001(2) -0.0044(18) 0.0014(18)
N(2) 0.034(3) 0.021(2) 0.020(2) -0.007(2) -0.004(2) -0.001(2)
N(3) 0.032(2) 0.018(2) 0.012(2) -0.008(2) -0.000(2) -0.0000(18)
C(1) 0.030(3) 0.016(2) 0.019(2) 0.003(2) -0.000(2) -0.003(2)
C(2) 0.032(3) 0.015(2) 0.014(2) 0.004(2) -0.004(2) -0.002(2)
C(3) 0.033(3) 0.019(3) 0.018(2) -0.003(2) -0.010(2) 0.003(2)
C(4) 0.039(3) 0.021(3) 0.015(2) 0.002(2) 0.006(2) 0.002(2)
C(5) 0.027(3) 0.023(3) 0.020(2) 0.002(2) 0.001(2) -0.005(2)
C(6) 0.124(8) 0.022(3) 0.015(3) -0.029(4) 0.011(4) -0.004(2)
C(7) 0.042(4) 0.019(3) 0.047(4) -0.003(3) 0.008(3) -0.004(2)
C(8) 0.047(4) 0.021(3) 0.026(3) -0.004(3) 0.003(3) 0.003(2)
C(9) 0.030(3) 0.033(4) 0.055(4) -0.000(3) 0.002(3) -0.011(3)
C(10) 0.064(6) 0.034(4) 0.052(5) 0.003(4) -0.033(4) -0.003(3)
C(11) 0.022(3) 0.015(2) 0.020(2) -0.002(2) -0.004(2) -0.000(2)
C(12) 0.030(3) 0.025(3) 0.025(3) 0.001(2) 0.004(2) 0.004(2)
C(13) 0.025(3) 0.017(2) 0.017(2) -0.001(2) 0.003(2) 0.000(2)
C(14) 0.026(3) 0.018(2) 0.014(2) 0.003(2) -0.002(2) 0.001(2)
C(15) 0.035(3) 0.018(2) 0.012(2) -0.003(2) 0.006(2) -0.005(2)
C(16) 0.044(4) 0.029(3) 0.015(2) -0.003(3) -0.002(2) -0.006(2)
C(17) 0.065(5) 0.027(3) 0.021(3) -0.022(3) -0.001(3) -0.002(2)
C(18) 0.078(6) 0.022(3) 0.024(3) 0.002(3) 0.017(3) -0.000(2)
C(19) 0.050(4) 0.033(3) 0.024(3) 0.016(3) 0.012(3) 0.006(2)
C(20) 0.026(3) 0.030(3) 0.027(3) 0.010(2) 0.007(2) 0.006(2)
C(21) 0.041(4) 0.052(4) 0.020(3) -0.005(3) 0.006(2) -0.012(2)
C(22) 0.026(3) 0.028(3) 0.017(2) 0.002(2) -0.001(2) -0.003(2)
C(23) 0.027(3) 0.030(3) 0.013(2) 0.001(2) -0.004(2) -0.003(2)
C(24) 0.027(3) 0.037(3) 0.023(3) -0.002(2) 0.001(2) -0.009(2)
C(25) 0.027(3) 0.014(3) 0.033(3) -0.005(2) -0.000(2) -0.003(2)
C(26) 0.034(3) 0.013(3) 0.030(3) -0.004(2) -0.001(2) 0.002(2)
C(27) 0.025(3) 0.030(3) 0.018(2) -0.005(2) -0.005(2) 0.001(2)
C(28) 0.030(3) 0.024(3) 0.027(3) -0.000(2) -0.002(2) 0.002(2)
C(29) 0.038(4) 0.032(4) 0.040(4) -0.003(3) 0.012(3) -0.007(3)
C(30) 0.026(4) 0.057(5) 0.054(5) 0.011(3) 0.009(3) -0.003(4)
C(31) 0.028(4) 0.067(6) 0.061(5) -0.002(4) -0.001(3) 0.015(4)
C(32) 0.036(4) 0.049(4) 0.049(4) -0.012(3) -0.011(3) 0.001(3)
C(33) 0.037(4) 0.030(3) 0.029(3) -0.000(3) -0.009(2) 0.003(2)
C(34) 0.041(4) 0.024(3) 0.016(2) 0.003(2) 0.007(2) 0.007(2)
C(35) 0.061(5) 0.032(4) 0.029(3) 0.015(3) -0.006(3) -0.006(3)
C(36) 0.088(8) 0.063(7) 0.088(8) -0.015(6) -0.019(6) 0.020(6)

loop_
_atom_type_symbol
_atom_type_description
_atom_type_scat_dispersion_real
_atom_type_scat_dispersion_imag
_atom_type_scat_source
C C 0.003 0.002
;
International Tables for Crystallography
(1992, Vol. C, Tables 4.2.6.8 and 6.1.1.4)
;
H H 0.000 0.000
;
International Tables for Crystallography
(1992, Vol. C, Table 6.1.1.4)
;
Ag Ag -0.897 1.101
;
International Tables for Crystallography
(1992, Vol. C, Tables 4.2.6.8 and 6.1.1.4)
;
Fe Fe 0.346 0.844
;
International Tables for Crystallography
(1992, Vol. C, Tables 4.2.6.8 and 6.1.1.4)
;
N N 0.006 0.003
;
International Tables for Crystallography
(1992, Vol. C, Tables 4.2.6.8 and 6.1.1.4)
;
O O 0.011 0.006
;
International Tables for Crystallography
(1992, Vol. C, Tables 4.2.6.8 and 6.1.1.4)
;
P P 0.102 0.094
;
International Tables for Crystallography
(1992, Vol. C, Tables 4.2.6.8 and 6.1.1.4)
;
S S 0.125 0.123
;
International Tables for Crystallography
(1992, Vol. C, Tables 4.2.6.8 and 6.1.1.4)
;

loop_
_geom_angle_atom_site_label_1
_geom_angle_atom_site_label_2
_geom_angle_atom_site_label_3
_geom_angle
_geom_angle_publ_flag
_geom_angle_site_symmetry_1
_geom_angle_site_symmetry_3
P(1) Ag(1) O(1) 138.51(13) yes . .
P(1) Ag(1) N(3) 114.28(12) yes . 4_565
O(1) Ag(1) N(3) 96.12(17) yes . 4_565
C(1) Fe(1) C(2) 42.1(2) yes . .
C(1) Fe(1) C(3) 69.4(2) yes . .
C(1) Fe(1) C(4) 68.9(2) yes . .
C(1) Fe(1) C(5) 40.5(2) yes . .
C(1) Fe(1) C(6) 115.9(2) yes . .
C(1) Fe(1) C(7) 146.6(2) yes . .
C(1) Fe(1) C(8) 172.3(2) yes . .
C(1) Fe(1) C(9) 134.5(2) yes . .
C(1) Fe(1) C(10) 111.0(2) yes . .
C(2) Fe(1) C(3) 41.4(2) yes . .
C(2) Fe(1) C(4) 69.1(2) yes . .
C(2) Fe(1) C(5) 69.1(2) yes . .
C(2) Fe(1) C(6) 111.4(3) yes . .
C(2) Fe(1) C(7) 114.6(2) yes . .
C(2) Fe(1) C(8) 144.3(2) yes . .
C(2) Fe(1) C(9) 175.8(2) yes . .
C(2) Fe(1) C(10) 136.5(2) yes . .
C(3) Fe(1) C(4) 40.1(2) yes . .
C(3) Fe(1) C(5) 67.9(2) yes . .
C(3) Fe(1) C(6) 136.3(3) yes . .
C(3) Fe(1) C(7) 110.1(2) yes . .
C(3) Fe(1) C(8) 113.1(2) yes . .
C(3) Fe(1) C(9) 142.4(2) yes . .
C(3) Fe(1) C(10) 176.3(3) yes . .
C(4) Fe(1) C(5) 40.6(2) yes . .
C(4) Fe(1) C(6) 173.7(3) yes . .
C(4) Fe(1) C(7) 133.3(2) yes . .
C(4) Fe(1) C(8) 108.1(2) yes . .
C(4) Fe(1) C(9) 112.9(2) yes . .
C(4) Fe(1) C(10) 143.7(3) yes . .
C(5) Fe(1) C(6) 145.7(3) yes . .
C(5) Fe(1) C(7) 172.3(2) yes . .
C(5) Fe(1) C(8) 132.8(2) yes . .
C(5) Fe(1) C(9) 109.8(2) yes . .
C(5) Fe(1) C(10) 114.9(3) yes . .
C(6) Fe(1) C(7) 40.5(3) yes . .
C(6) Fe(1) C(8) 67.7(2) yes . .
C(6) Fe(1) C(9) 67.1(3) yes . .
C(6) Fe(1) C(10) 40.0(4) yes . .
C(7) Fe(1) C(8) 40.4(2) yes . .
C(7) Fe(1) C(9) 67.0(3) yes . .
C(7) Fe(1) C(10) 67.4(3) yes . .
C(8) Fe(1) C(9) 39.3(3) yes . .
C(8) Fe(1) C(10) 67.0(3) yes . .
C(9) Fe(1) C(10) 39.9(3) yes . .
C(14) S(1) C(21) 99.3(3) yes . .
Ag(1) P(1) C(1) 115.7(2) yes . .
Ag(1) P(1) C(22) 113.78(19) yes . .
Ag(1) P(1) C(28) 116.0(2) yes . .
C(1) P(1) C(22) 104.3(2) yes . .
C(1) P(1) C(28) 105.7(2) yes . .
C(22) P(1) C(28) 99.5(2) yes . .
Ag(1) O(1) C(34) 120.1(4) yes . .
N(2) N(1) C(11) 119.8(4) yes . .
N(2) N(1) C(14) 110.1(4) yes . .
C(11) N(1) C(14) 129.9(4) yes . .
N(1) N(2) N(3) 108.5(4) yes . .
Ag(1) N(3) N(2) 111.7(3) yes 2_654 .
Ag(1) N(3) C(13) 139.5(3) yes 2_654 .
N(2) N(3) C(13) 108.8(4) yes . .
Fe(1) C(1) P(1) 124.3(3) yes . .
Fe(1) C(1) C(2) 68.3(3) yes . .
Fe(1) C(1) C(5) 70.0(3) yes . .
P(1) C(1) C(2) 125.2(4) yes . .
P(1) C(1) C(5) 127.9(4) yes . .
C(2) C(1) C(5) 106.8(5) yes . .
Fe(1) C(2) C(1) 69.5(3) yes . .
Fe(1) C(2) C(3) 70.5(3) yes . .
Fe(1) C(2) C(11) 127.6(4) yes . .
C(1) C(2) C(3) 106.9(5) yes . .
C(1) C(2) C(11) 126.6(5) yes . .
C(3) C(2) C(11) 126.4(5) yes . .
Fe(1) C(3) C(2) 68.2(3) yes . .
Fe(1) C(3) C(4) 69.8(3) yes . .
C(2) C(3) C(4) 108.5(5) yes . .
Fe(1) C(4) C(3) 70.1(3) yes . .
Fe(1) C(4) C(5) 69.6(3) yes . .
C(3) C(4) C(5) 108.3(5) yes . .
Fe(1) C(5) C(1) 69.4(3) yes . .
Fe(1) C(5) C(4) 69.8(3) yes . .
C(1) C(5) C(4) 109.4(5) yes . .
Fe(1) C(6) C(7) 69.6(3) yes . .
Fe(1) C(6) C(10) 70.6(4) yes . .
C(7) C(6) C(10) 107.7(6) yes . .
Fe(1) C(7) C(6) 69.9(4) yes . .
Fe(1) C(7) C(8) 69.1(3) yes . .
C(6) C(7) C(8) 107.0(7) yes . .
Fe(1) C(8) C(7) 70.5(3) yes . .
Fe(1) C(8) C(9) 71.2(4) yes . .
C(7) C(8) C(9) 108.8(6) yes . .
Fe(1) C(9) C(8) 69.5(4) yes . .
Fe(1) C(9) C(10) 70.7(4) yes . .
C(8) C(9) C(10) 109.1(7) yes . .
Fe(1) C(10) C(6) 69.5(4) yes . .
Fe(1) C(10) C(9) 69.4(4) yes . .
C(6) C(10) C(9) 107.4(7) yes . .
N(1) C(11) C(2) 108.5(4) yes . .
N(1) C(11) C(12) 108.1(4) yes . .
C(2) C(11) C(12) 113.6(4) yes . .
N(3) C(13) C(14) 107.7(5) yes . .
N(3) C(13) C(15) 121.6(5) yes . .
C(14) C(13) C(15) 130.5(5) yes . .
S(1) C(14) N(1) 125.6(4) yes . .
S(1) C(14) C(13) 129.4(4) yes . .
N(1) C(14) C(13) 104.9(4) yes . .
C(13) C(15) C(16) 119.5(5) yes . .
C(13) C(15) C(20) 120.8(5) yes . .
C(16) C(15) C(20) 119.7(5) yes . .
C(15) C(16) C(17) 117.5(6) yes . .
C(16) C(17) C(18) 121.5(7) yes . .
C(17) C(18) C(19) 120.4(6) yes . .
C(18) C(19) C(20) 119.3(6) yes . .
C(15) C(20) C(19) 121.5(6) yes . .
P(1) C(22) C(23) 123.7(4) yes . .
P(1) C(22) C(27) 117.0(4) yes . .
C(23) C(22) C(27) 119.0(5) yes . .
C(22) C(23) C(24) 120.7(5) yes . .
C(23) C(24) C(25) 120.4(5) yes . .
C(24) C(25) C(26) 119.2(5) yes . .
C(25) C(26) C(27) 120.6(5) yes . .
C(22) C(27) C(26) 120.0(5) yes . .
P(1) C(28) C(29) 122.2(5) yes . .
P(1) C(28) C(33) 119.4(5) yes . .
C(29) C(28) C(33) 118.1(6) yes . .
C(28) C(29) C(30) 120.2(7) yes . .
C(29) C(30) C(31) 120.8(7) yes . .
C(30) C(31) C(32) 121.6(7) yes . .
C(31) C(32) C(33) 118.7(7) yes . .
C(28) C(33) C(32) 120.6(6) yes . .
O(1) C(34) O(2) 123.3(6) yes . .
O(1) C(34) C(35) 116.7(6) yes . .
O(2) C(34) C(35) 120.0(6) yes . .
Fe(1) C(3) H(1) 127.8 no . .
C(2) C(3) H(1) 125.7 no . .
C(4) C(3) H(1) 125.7 no . .
Fe(1) C(4) H(2) 126.0 no . .
C(3) C(4) H(2) 125.9 no . .
C(5) C(4) H(2) 125.8 no . .
Fe(1) C(5) H(3) 127.0 no . .
C(1) C(5) H(3) 125.3 no . .
C(4) C(5) H(3) 125.3 no . .
Fe(1) C(6) H(4) 125.3 no . .
C(7) C(6) H(4) 126.1 no . .
C(10) C(6) H(4) 126.1 no . .
Fe(1) C(7) H(5) 126.1 no . .
C(6) C(7) H(5) 126.5 no . .
C(8) C(7) H(5) 126.5 no . .
Fe(1) C(8) H(6) 124.3 no . .
C(7) C(8) H(6) 125.6 no . .
C(9) C(8) H(6) 125.6 no . .
Fe(1) C(9) H(7) 125.9 no . .
C(8) C(9) H(7) 125.5 no . .
C(10) C(9) H(7) 125.4 no . .
Fe(1) C(10) H(8) 126.4 no . .
C(6) C(10) H(8) 126.3 no . .
C(9) C(10) H(8) 126.3 no . .
N(1) C(11) H(9) 108.8 no . .
C(2) C(11) H(9) 108.8 no . .
C(12) C(11) H(9) 108.8 no . .
C(11) C(12) H(10) 109.5 no . .
C(11) C(12) H(11) 109.5 no . .
C(11) C(12) H(12) 109.5 no . .
H(10) C(12) H(11) 109.5 no . .
H(10) C(12) H(12) 109.5 no . .
H(11) C(12) H(12) 109.5 no . .
C(15) C(16) H(13) 121.2 no . .
C(17) C(16) H(13) 121.2 no . .
C(16) C(17) H(14) 119.2 no . .
C(18) C(17) H(14) 119.3 no . .
C(17) C(18) H(15) 119.8 no . .
C(19) C(18) H(15) 119.8 no . .
C(18) C(19) H(16) 120.3 no . .
C(20) C(19) H(16) 120.3 no . .
C(15) C(20) H(17) 119.2 no . .
C(19) C(20) H(17) 119.2 no . .
S(1) C(21) H(18) 109.5 no . .
S(1) C(21) H(19) 109.5 no . .
S(1) C(21) H(20) 109.5 no . .
H(18) C(21) H(19) 109.5 no . .
H(18) C(21) H(20) 109.5 no . .
H(19) C(21) H(20) 109.5 no . .
C(22) C(23) H(21) 119.7 no . .
C(24) C(23) H(21) 119.7 no . .
C(23) C(24) H(22) 119.8 no . .
C(25) C(24) H(22) 119.8 no . .
C(24) C(25) H(23) 120.4 no . .
C(26) C(25) H(23) 120.4 no . .
C(25) C(26) H(24) 119.7 no . .
C(27) C(26) H(24) 119.7 no . .
C(22) C(27) H(25) 120.0 no . .
C(26) C(27) H(25) 120.0 no . .
C(28) C(29) H(26) 119.9 no . .
C(30) C(29) H(26) 119.9 no . .
C(29) C(30) H(27) 119.6 no . .
C(31) C(30) H(27) 119.6 no . .
C(30) C(31) H(28) 119.2 no . .
C(32) C(31) H(28) 119.2 no . .
C(31) C(32) H(29) 120.7 no . .
C(33) C(32) H(29) 120.7 no . .
C(28) C(33) H(30) 119.7 no . .
C(32) C(33) H(30) 119.7 no . .
C(34) C(35) H(31) 109.5 no . .
C(34) C(35) H(32) 109.5 no . .
C(34) C(35) H(33) 109.5 no . .
H(31) C(35) H(32) 109.5 no . .
H(31) C(35) H(33) 109.5 no . .
H(32) C(35) H(33) 109.5 no . .
O(3) C(36) H(34) 109.5 no . .
O(3) C(36) H(35) 109.5 no . .
O(3) C(36) H(36) 109.5 no . .
H(34) C(36) H(35) 109.5 no . .
H(34) C(36) H(36) 109.5 no . .
H(35) C(36) H(36) 109.5 no . .

loop_
_geom_bond_atom_site_label_1
_geom_bond_atom_site_label_2
_geom_bond_distance
_geom_bond_publ_flag
_geom_bond_site_symmetry_2
Ag(1) P(1) 2.3789(15) yes .
Ag(1) O(1) 2.216(4) yes .
Ag(1) N(3) 2.378(4) yes 4_565
Fe(1) C(1) 2.036(5) yes .
Fe(1) C(2) 2.019(6) yes .
Fe(1) C(3) 2.050(6) yes .
Fe(1) C(4) 2.046(5) yes .
Fe(1) C(5) 2.044(6) yes .
Fe(1) C(6) 2.054(6) yes .
Fe(1) C(7) 2.050(7) yes .
Fe(1) C(8) 2.030(6) yes .
Fe(1) C(9) 2.051(7) yes .
Fe(1) C(10) 2.069(9) yes .
S(1) C(14) 1.746(5) yes .
S(1) C(21) 1.802(7) yes .
P(1) C(1) 1.805(6) yes .
P(1) C(22) 1.833(6) yes .
P(1) C(28) 1.819(7) yes .
O(1) C(34) 1.261(8) yes .
O(2) C(34) 1.258(8) yes .
O(3) C(36) 1.375(14) yes .
N(1) N(2) 1.334(7) yes .
N(1) C(11) 1.464(7) yes .
N(1) C(14) 1.369(7) yes .
N(2) N(3) 1.317(7) yes .
N(3) C(13) 1.369(7) yes .
C(1) C(2) 1.458(8) yes .
C(1) C(5) 1.413(8) yes .
C(2) C(3) 1.437(7) yes .
C(2) C(11) 1.511(8) yes .
C(3) C(4) 1.404(9) yes .
C(4) C(5) 1.417(8) yes .
C(6) C(7) 1.422(11) yes .
C(6) C(10) 1.410(14) yes .
C(7) C(8) 1.409(10) yes .
C(8) C(9) 1.372(10) yes .
C(9) C(10) 1.405(12) yes .
C(11) C(12) 1.517(8) yes .
C(13) C(14) 1.381(8) yes .
C(13) C(15) 1.482(8) yes .
C(15) C(16) 1.404(9) yes .
C(15) C(20) 1.390(9) yes .
C(16) C(17) 1.417(9) yes .
C(17) C(18) 1.342(11) yes .
C(18) C(19) 1.407(11) yes .
C(19) C(20) 1.353(9) yes .
C(22) C(23) 1.406(8) yes .
C(22) C(27) 1.385(8) yes .
C(23) C(24) 1.372(9) yes .
C(24) C(25) 1.388(9) yes .
C(25) C(26) 1.395(9) yes .
C(26) C(27) 1.386(8) yes .
C(28) C(29) 1.404(9) yes .
C(28) C(33) 1.404(9) yes .
C(29) C(30) 1.384(10) yes .
C(30) C(31) 1.348(12) yes .
C(31) C(32) 1.382(12) yes .
C(32) C(33) 1.401(10) yes .
C(34) C(35) 1.504(9) yes .
C(3) H(1) 0.950 no .
C(4) H(2) 0.950 no .
C(5) H(3) 0.950 no .
C(6) H(4) 0.950 no .
C(7) H(5) 0.950 no .
C(8) H(6) 0.950 no .
C(9) H(7) 0.950 no .
C(10) H(8) 0.950 no .
C(11) H(9) 1.000 no .
C(12) H(10) 0.980 no .
C(12) H(11) 0.980 no .
C(12) H(12) 0.980 no .
C(16) H(13) 0.950 no .
C(17) H(14) 0.950 no .
C(18) H(15) 0.950 no .
C(19) H(16) 0.950 no .
C(20) H(17) 0.950 no .
C(21) H(18) 0.980 no .
C(21) H(19) 0.980 no .
C(21) H(20) 0.980 no .
C(23) H(21) 0.950 no .
C(24) H(22) 0.950 no .
C(25) H(23) 0.950 no .
C(26) H(24) 0.950 no .
C(27) H(25) 0.950 no .
C(29) H(26) 0.950 no .
C(30) H(27) 0.950 no .
C(31) H(28) 0.950 no .
C(32) H(29) 0.950 no .
C(33) H(30) 0.950 no .
C(35) H(31) 0.980 no .
C(35) H(32) 0.980 no .
C(35) H(33) 0.980 no .
C(36) H(34) 0.980 no .
C(36) H(35) 0.980 no .
C(36) H(36) 0.980 no .

loop_
_geom_torsion_atom_site_label_1
_geom_torsion_atom_site_label_2
_geom_torsion_atom_site_label_3
_geom_torsion_atom_site_label_4
_geom_torsion
_geom_torsion_site_symmetry_1
_geom_torsion_site_symmetry_3
_geom_torsion_site_symmetry_4
P(1) Ag(1) O(1) C(34) 99.2(4) . . .
O(1) Ag(1) P(1) C(1) -47.3(3) . . .
O(1) Ag(1) P(1) C(22) -168.1(2) . . .
O(1) Ag(1) P(1) C(28) 77.3(3) . . .
P(1) Ag(1) N(3) N(2) 31.9(4) . 4_565 4_565
P(1) Ag(1) N(3) C(13) -150.6(5) . 4_565 4_565
N(3) Ag(1) P(1) C(1) 179.3(2) 4_565 . .
N(3) Ag(1) P(1) C(22) 58.6(2) 4_565 . .
N(3) Ag(1) P(1) C(28) -56.1(2) 4_565 . .
O(1) Ag(1) N(3) N(2) -119.1(3) . 4_565 4_565
O(1) Ag(1) N(3) C(13) 58.4(6) . 4_565 4_565
N(3) Ag(1) O(1) C(34) -122.6(4) 4_565 . .
C(1) Fe(1) C(2) C(3) -117.5(4) . . .
C(1) Fe(1) C(2) C(11) 121.1(6) . . .
C(2) Fe(1) C(1) P(1) -118.7(5) . . .
C(2) Fe(1) C(1) C(5) 118.4(4) . . .
C(1) Fe(1) C(3) C(2) 39.5(3) . . .
C(1) Fe(1) C(3) C(4) -81.3(3) . . .
C(3) Fe(1) C(1) P(1) -157.4(4) . . .
C(3) Fe(1) C(1) C(2) -38.7(3) . . .
C(3) Fe(1) C(1) C(5) 79.7(3) . . .
C(1) Fe(1) C(4) C(3) 82.7(3) . . .
C(1) Fe(1) C(4) C(5) -36.7(3) . . .
C(4) Fe(1) C(1) P(1) 159.5(4) . . .
C(4) Fe(1) C(1) C(2) -81.8(3) . . .
C(4) Fe(1) C(1) C(5) 36.7(3) . . .
C(1) Fe(1) C(5) C(4) 121.0(5) . . .
C(5) Fe(1) C(1) P(1) 122.9(5) . . .
C(5) Fe(1) C(1) C(2) -118.4(4) . . .
C(1) Fe(1) C(6) C(7) -149.3(4) . . .
C(1) Fe(1) C(6) C(10) 92.3(5) . . .
C(6) Fe(1) C(1) P(1) -24.9(5) . . .
C(6) Fe(1) C(1) C(2) 93.8(4) . . .
C(6) Fe(1) C(1) C(5) -147.7(4) . . .
C(1) Fe(1) C(7) C(6) 56.5(7) . . .
C(1) Fe(1) C(7) C(8) 174.7(4) . . .
C(7) Fe(1) C(1) P(1) -61.9(6) . . .
C(7) Fe(1) C(1) C(2) 56.8(6) . . .
C(7) Fe(1) C(1) C(5) 175.2(4) . . .
C(1) Fe(1) C(8) C(7) -157.8(18) . . .
C(1) Fe(1) C(8) C(9) -39(2) . . .
C(8) Fe(1) C(1) P(1) 91.6(19) . . .
C(8) Fe(1) C(1) C(2) -149.7(18) . . .
C(8) Fe(1) C(1) C(5) -31(2) . . .
C(1) Fe(1) C(9) C(8) 173.2(3) . . .
C(1) Fe(1) C(9) C(10) -66.7(6) . . .
C(9) Fe(1) C(1) P(1) 57.7(5) . . .
C(9) Fe(1) C(1) C(2) 176.4(4) . . .
C(9) Fe(1) C(1) C(5) -65.2(5) . . .
C(1) Fe(1) C(10) C(6) -105.7(4) . . .
C(1) Fe(1) C(10) C(9) 135.5(4) . . .
C(10) Fe(1) C(1) P(1) 18.6(5) . . .
C(10) Fe(1) C(1) C(2) 137.3(3) . . .
C(10) Fe(1) C(1) C(5) -104.3(4) . . .
C(2) Fe(1) C(3) C(4) -120.8(5) . . .
C(3) Fe(1) C(2) C(1) 117.5(4) . . .
C(3) Fe(1) C(2) C(11) -121.4(6) . . .
C(2) Fe(1) C(4) C(3) 37.4(3) . . .
C(2) Fe(1) C(4) C(5) -81.9(3) . . .
C(4) Fe(1) C(2) C(1) 81.2(3) . . .
C(4) Fe(1) C(2) C(3) -36.3(3) . . .
C(4) Fe(1) C(2) C(11) -157.7(5) . . .
C(2) Fe(1) C(5) C(1) -39.2(3) . . .
C(2) Fe(1) C(5) C(4) 81.9(3) . . .
C(5) Fe(1) C(2) C(1) 37.7(3) . . .
C(5) Fe(1) C(2) C(3) -79.8(3) . . .
C(5) Fe(1) C(2) C(11) 158.8(5) . . .
C(2) Fe(1) C(6) C(7) -103.3(4) . . .
C(2) Fe(1) C(6) C(10) 138.2(4) . . .
C(6) Fe(1) C(2) C(1) -105.5(4) . . .
C(6) Fe(1) C(2) C(3) 137.0(4) . . .
C(6) Fe(1) C(2) C(11) 15.6(6) . . .
C(2) Fe(1) C(7) C(6) 94.6(5) . . .
C(2) Fe(1) C(7) C(8) -147.1(4) . . .
C(7) Fe(1) C(2) C(1) -149.6(3) . . .
C(7) Fe(1) C(2) C(3) 92.9(4) . . .
C(7) Fe(1) C(2) C(11) -28.5(6) . . .
C(2) Fe(1) C(8) C(7) 57.7(6) . . .
C(2) Fe(1) C(8) C(9) 176.5(4) . . .
C(8) Fe(1) C(2) C(1) 173.4(4) . . .
C(8) Fe(1) C(2) C(3) 55.8(5) . . .
C(8) Fe(1) C(2) C(11) -65.6(6) . . .
C(2) Fe(1) C(9) C(8) -151(3) . . .
C(2) Fe(1) C(9) C(10) -31(3) . . .
C(9) Fe(1) C(2) C(1) -38(3) . . .
C(9) Fe(1) C(2) C(3) -156(3) . . .
C(9) Fe(1) C(2) C(11) 83(3) . . .
C(2) Fe(1) C(10) C(6) -64.3(6) . . .
C(2) Fe(1) C(10) C(9) 176.9(4) . . .
C(10) Fe(1) C(2) C(1) -67.0(5) . . .
C(10) Fe(1) C(2) C(3) 175.4(4) . . .
C(10) Fe(1) C(2) C(11) 54.0(7) . . .
C(3) Fe(1) C(4) C(5) -119.4(5) . . .
C(4) Fe(1) C(3) C(2) 120.8(5) . . .
C(3) Fe(1) C(5) C(1) -83.7(3) . . .
C(3) Fe(1) C(5) C(4) 37.3(3) . . .
C(5) Fe(1) C(3) C(2) 83.1(3) . . .
C(5) Fe(1) C(3) C(4) -37.7(3) . . .
C(3) Fe(1) C(6) C(7) -62.6(6) . . .
C(3) Fe(1) C(6) C(10) 179.0(4) . . .
C(6) Fe(1) C(3) C(2) -66.9(5) . . .
C(6) Fe(1) C(3) C(4) 172.3(3) . . .
C(3) Fe(1) C(7) C(6) 139.3(5) . . .
C(3) Fe(1) C(7) C(8) -102.5(4) . . .
C(7) Fe(1) C(3) C(2) -104.9(3) . . .
C(7) Fe(1) C(3) C(4) 134.4(3) . . .
C(3) Fe(1) C(8) C(7) 94.2(4) . . .
C(3) Fe(1) C(8) C(9) -147.0(4) . . .
C(8) Fe(1) C(3) C(2) -148.3(3) . . .
C(8) Fe(1) C(3) C(4) 90.9(4) . . .
C(3) Fe(1) C(9) C(8) 55.2(6) . . .
C(3) Fe(1) C(9) C(10) 175.3(4) . . .
C(9) Fe(1) C(3) C(2) 177.2(4) . . .
C(9) Fe(1) C(3) C(4) 56.4(5) . . .
C(3) Fe(1) C(10) C(6) -11(4) . . .
C(3) Fe(1) C(10) C(9) -130(4) . . .
C(10) Fe(1) C(3) C(2) -57(4) . . .
C(10) Fe(1) C(3) C(4) -178(3) . . .
C(4) Fe(1) C(5) C(1) -121.0(5) . . .
C(5) Fe(1) C(4) C(3) 119.4(5) . . .
C(4) Fe(1) C(6) C(7) -10(3) . . .
C(4) Fe(1) C(6) C(10) -129(2) . . .
C(6) Fe(1) C(4) C(3) -58(3) . . .
C(6) Fe(1) C(4) C(5) -177(2) . . .
C(4) Fe(1) C(7) C(6) 178.5(5) . . .
C(4) Fe(1) C(7) C(8) -63.3(5) . . .
C(7) Fe(1) C(4) C(3) -67.2(4) . . .
C(7) Fe(1) C(4) C(5) 173.4(4) . . .
C(4) Fe(1) C(8) C(7) 136.8(4) . . .
C(4) Fe(1) C(8) C(9) -104.4(4) . . .
C(8) Fe(1) C(4) C(3) -104.8(3) . . .
C(8) Fe(1) C(4) C(5) 135.9(3) . . .
C(4) Fe(1) C(9) C(8) 90.8(4) . . .
C(4) Fe(1) C(9) C(10) -149.1(4) . . .
C(9) Fe(1) C(4) C(3) -146.5(3) . . .
C(9) Fe(1) C(4) C(5) 94.1(4) . . .
C(4) Fe(1) C(10) C(6) 171.7(4) . . .
C(4) Fe(1) C(10) C(9) 52.9(6) . . .
C(10) Fe(1) C(4) C(3) 179.7(3) . . .
C(10) Fe(1) C(4) C(5) 60.4(6) . . .
C(5) Fe(1) C(6) C(7) 172.7(4) . . .
C(5) Fe(1) C(6) C(10) 54.3(7) . . .
C(6) Fe(1) C(5) C(1) 58.5(7) . . .
C(6) Fe(1) C(5) C(4) 179.5(5) . . .
C(5) Fe(1) C(7) C(6) -147(2) . . .
C(5) Fe(1) C(7) C(8) -29(2) . . .
C(7) Fe(1) C(5) C(1) -160(2) . . .
C(7) Fe(1) C(5) C(4) -39(2) . . .
C(5) Fe(1) C(8) C(7) 174.9(4) . . .
C(5) Fe(1) C(8) C(9) -66.3(5) . . .
C(8) Fe(1) C(5) C(1) 174.6(4) . . .
C(8) Fe(1) C(5) C(4) -64.4(5) . . .
C(5) Fe(1) C(9) C(8) 134.4(4) . . .
C(5) Fe(1) C(9) C(10) -105.6(4) . . .
C(9) Fe(1) C(5) C(1) 136.5(4) . . .
C(9) Fe(1) C(5) C(4) -102.5(4) . . .
C(5) Fe(1) C(10) C(6) -149.7(4) . . .
C(5) Fe(1) C(10) C(9) 91.5(4) . . .
C(10) Fe(1) C(5) C(1) 93.6(4) . . .
C(10) Fe(1) C(5) C(4) -145.4(4) . . .
C(6) Fe(1) C(7) C(8) 118.2(7) . . .
C(7) Fe(1) C(6) C(10) -118.4(6) . . .
C(6) Fe(1) C(8) C(7) -38.2(5) . . .
C(6) Fe(1) C(8) C(9) 80.6(5) . . .
C(8) Fe(1) C(6) C(7) 38.1(4) . . .
C(8) Fe(1) C(6) C(10) -80.3(5) . . .
C(6) Fe(1) C(9) C(8) -82.3(4) . . .
C(6) Fe(1) C(9) C(10) 37.7(5) . . .
C(9) Fe(1) C(6) C(7) 80.8(5) . . .
C(9) Fe(1) C(6) C(10) -37.6(4) . . .
C(6) Fe(1) C(10) C(9) -118.8(6) . . .
C(10) Fe(1) C(6) C(7) 118.4(6) . . .
C(7) Fe(1) C(8) C(9) 118.8(6) . . .
C(8) Fe(1) C(7) C(6) -118.2(7) . . .
C(7) Fe(1) C(9) C(8) -38.1(4) . . .
C(7) Fe(1) C(9) C(10) 81.9(5) . . .
C(9) Fe(1) C(7) C(6) -81.1(5) . . .
C(9) Fe(1) C(7) C(8) 37.1(4) . . .
C(7) Fe(1) C(10) C(6) 38.2(4) . . .
C(7) Fe(1) C(10) C(9) -80.6(4) . . .
C(10) Fe(1) C(7) C(6) -37.7(5) . . .
C(10) Fe(1) C(7) C(8) 80.5(4) . . .
C(8) Fe(1) C(9) C(10) 120.0(6) . . .
C(9) Fe(1) C(8) C(7) -118.8(6) . . .
C(8) Fe(1) C(10) C(6) 82.2(4) . . .
C(8) Fe(1) C(10) C(9) -36.6(4) . . .
C(10) Fe(1) C(8) C(7) -81.7(4) . . .
C(10) Fe(1) C(8) C(9) 37.1(4) . . .
C(9) Fe(1) C(10) C(6) 118.8(6) . . .
C(10) Fe(1) C(9) C(8) -120.0(6) . . .
C(21) S(1) C(14) N(1) 79.9(5) . . .
C(21) S(1) C(14) C(13) -95.1(6) . . .
Ag(1) P(1) C(1) Fe(1) 55.0(4) . . .
Ag(1) P(1) C(1) C(2) -31.2(5) . . .
Ag(1) P(1) C(1) C(5) 145.4(4) . . .
Ag(1) P(1) C(22) C(23) 129.9(4) . . .
Ag(1) P(1) C(22) C(27) -56.4(5) . . .
Ag(1) P(1) C(28) C(29) 159.5(4) . . .
Ag(1) P(1) C(28) C(33) -13.5(6) . . .
C(1) P(1) C(22) C(23) 2.9(6) . . .
C(1) P(1) C(22) C(27) 176.6(4) . . .
C(22) P(1) C(1) Fe(1) -179.2(3) . . .
C(22) P(1) C(1) C(2) 94.6(5) . . .
C(22) P(1) C(1) C(5) -88.8(5) . . .
C(1) P(1) C(28) C(29) -70.9(6) . . .
C(1) P(1) C(28) C(33) 116.1(5) . . .
C(28) P(1) C(1) Fe(1) -74.8(4) . . .
C(28) P(1) C(1) C(2) -161.0(5) . . .
C(28) P(1) C(1) C(5) 15.6(6) . . .
C(22) P(1) C(28) C(29) 37.0(6) . . .
C(22) P(1) C(28) C(33) -136.0(5) . . .
C(28) P(1) C(22) C(23) -106.1(5) . . .
C(28) P(1) C(22) C(27) 67.6(5) . . .
Ag(1) O(1) C(34) O(2) -10.9(8) . . .
Ag(1) O(1) C(34) C(35) 167.6(4) . . .
N(2) N(1) C(11) C(2) -60.4(6) . . .
N(2) N(1) C(11) C(12) 63.2(6) . . .
C(11) N(1) N(2) N(3) 175.0(4) . . .
N(2) N(1) C(14) S(1) -175.9(4) . . .
N(2) N(1) C(14) C(13) 0.1(4) . . .
C(14) N(1) N(2) N(3) 0.1(5) . . .
C(11) N(1) C(14) S(1) 9.9(9) . . .
C(11) N(1) C(14) C(13) -174.0(5) . . .
C(14) N(1) C(11) C(2) 113.3(6) . . .
C(14) N(1) C(11) C(12) -123.1(6) . . .
N(1) N(2) N(3) Ag(1) 177.9(3) . . 2_654
N(1) N(2) N(3) C(13) -0.4(6) . . .
Ag(1) N(3) C(13) C(14) -177.0(4) 2_654 . .
Ag(1) N(3) C(13) C(15) 7.1(9) 2_654 . .
N(2) N(3) C(13) C(14) 0.5(6) . . .
N(2) N(3) C(13) C(15) -175.4(5) . . .
Fe(1) C(1) C(2) C(3) 60.9(3) . . .
Fe(1) C(1) C(2) C(11) -122.3(5) . . .
Fe(1) C(1) C(5) C(4) -58.5(4) . . .
P(1) C(1) C(2) Fe(1) 117.5(4) . . .
P(1) C(1) C(2) C(3) 178.3(4) . . .
P(1) C(1) C(2) C(11) -4.8(8) . . .
P(1) C(1) C(5) Fe(1) -118.5(5) . . .
P(1) C(1) C(5) C(4) -177.0(4) . . .
C(2) C(1) C(5) Fe(1) 58.6(3) . . .
C(2) C(1) C(5) C(4) 0.1(5) . . .
C(5) C(1) C(2) Fe(1) -59.7(4) . . .
C(5) C(1) C(2) C(3) 1.1(6) . . .
C(5) C(1) C(2) C(11) 178.0(5) . . .
Fe(1) C(2) C(3) C(4) 58.3(4) . . .
Fe(1) C(2) C(11) N(1) -171.5(4) . . .
Fe(1) C(2) C(11) C(12) 68.2(6) . . .
C(1) C(2) C(3) Fe(1) -60.3(3) . . .
C(1) C(2) C(3) C(4) -2.0(6) . . .
C(1) C(2) C(11) N(1) -80.3(6) . . .
C(1) C(2) C(11) C(12) 159.5(5) . . .
C(3) C(2) C(11) N(1) 96.0(6) . . .
C(3) C(2) C(11) C(12) -24.3(8) . . .
C(11) C(2) C(3) Fe(1) 122.9(5) . . .
C(11) C(2) C(3) C(4) -178.9(5) . . .
Fe(1) C(3) C(4) C(5) 59.4(4) . . .
C(2) C(3) C(4) Fe(1) -57.3(4) . . .
C(2) C(3) C(4) C(5) 2.1(6) . . .
Fe(1) C(4) C(5) C(1) 58.3(4) . . .
C(3) C(4) C(5) Fe(1) -59.7(4) . . .
C(3) C(4) C(5) C(1) -1.4(7) . . .
Fe(1) C(6) C(7) C(8) -59.4(4) . . .
Fe(1) C(6) C(10) C(9) 59.2(5) . . .
C(7) C(6) C(10) Fe(1) -59.9(5) . . .
C(7) C(6) C(10) C(9) -0.6(8) . . .
C(10) C(6) C(7) Fe(1) 60.5(5) . . .
C(10) C(6) C(7) C(8) 1.2(8) . . .
Fe(1) C(7) C(8) C(9) -61.2(5) . . .
C(6) C(7) C(8) Fe(1) 59.9(4) . . .
C(6) C(7) C(8) C(9) -1.3(8) . . .
Fe(1) C(8) C(9) C(10) -59.9(5) . . .
C(7) C(8) C(9) Fe(1) 60.8(4) . . .
C(7) C(8) C(9) C(10) 0.9(8) . . .
Fe(1) C(9) C(10) C(6) -59.3(5) . . .
C(8) C(9) C(10) Fe(1) 59.1(5) . . .
C(8) C(9) C(10) C(6) -0.2(6) . . .
N(3) C(13) C(14) S(1) 175.5(4) . . .
N(3) C(13) C(14) N(1) -0.4(6) . . .
N(3) C(13) C(15) C(16) -50.3(8) . . .
N(3) C(13) C(15) C(20) 129.0(6) . . .
C(14) C(13) C(15) C(16) 134.9(6) . . .
C(14) C(13) C(15) C(20) -45.8(9) . . .
C(15) C(13) C(14) S(1) -9.2(10) . . .
C(15) C(13) C(14) N(1) 175.0(6) . . .
C(13) C(15) C(16) C(17) 177.0(5) . . .
C(13) C(15) C(20) C(19) -177.9(5) . . .
C(16) C(15) C(20) C(19) 1.4(9) . . .
C(20) C(15) C(16) C(17) -2.3(8) . . .
C(15) C(16) C(17) C(18) 1.9(9) . . .
C(16) C(17) C(18) C(19) -0.5(9) . . .
C(17) C(18) C(19) C(20) -0.5(9) . . .
C(18) C(19) C(20) C(15) 0.0(9) . . .
P(1) C(22) C(23) C(24) 171.2(5) . . .
P(1) C(22) C(27) C(26) -170.7(4) . . .
C(23) C(22) C(27) C(26) 3.4(9) . . .
C(27) C(22) C(23) C(24) -2.4(9) . . .
C(22) C(23) C(24) C(25) 1.6(9) . . .
C(23) C(24) C(25) C(26) -1.6(9) . . .
C(24) C(25) C(26) C(27) 2.5(9) . . .
C(25) C(26) C(27) C(22) -3.5(9) . . .
P(1) C(28) C(29) C(30) -175.3(6) . . .
P(1) C(28) C(33) C(32) 175.9(5) . . .
C(29) C(28) C(33) C(32) 2.6(10) . . .
C(33) C(28) C(29) C(30) -2.2(10) . . .
C(28) C(29) C(30) C(31) 0.8(12) . . .
C(29) C(30) C(31) C(32) 0.1(12) . . .
C(30) C(31) C(32) C(33) 0.3(10) . . .
C(31) C(32) C(33) C(28) -1.7(11) . . .
